data_7236116
loop_
_publ_author_name
'Lessard, Beno\^it H.'
'Grant, Trevor M.'
'White, Robin'
'Thibau, Emmanuel'
'Lu, Zheng-Hong'
'Bender, Timothy P.'

_publ_section_title
;
 The position and frequency of fluorine atoms changes the electron
 donor/acceptor properties of fluorophenoxy silicon phthalocyanines within
 organic photovoltaic devices
;
_journal_issue 48
_journal_name_full 'Journal of Materials Chemistry A'
_journal_page_first 24512
_journal_paper_doi 10.1039/C5TA07173A
_journal_volume 3
_journal_year 2015
_chemical_formula_moiety 'C44 H22 F4 N8 O2 Si'
_chemical_formula_sum 'C44 H22 F4 N8 O2 Si'
_chemical_formula_weight 798.78
_chemical_name_systematic 'bis(3,5-difluorophenoxy) silicon phthalocyanine'
_space_group_crystal_system monoclinic
_space_group_IT_number 14
_space_group_name_Hall '-P 2ybc'
_space_group_name_H-M_alt 'P 1 21/c 1'
_atom_sites_solution_hydrogens geom
_audit_creation_method SHELXL-2013
_audit_update_record
;
2015-09-03 deposited with the CCDC.
2015-11-06 downloaded from the CCDC.
;
_cell_angle_alpha 90
_cell_angle_beta 97.453(3)
_cell_angle_gamma 90
_cell_formula_units_Z 2
_cell_length_a 8.4484(6)
_cell_length_b 13.6023(9)
_cell_length_c 15.2391(10)
_cell_measurement_reflns_used 6440
_cell_measurement_temperature 147(2)
_cell_measurement_theta_max 66.32
_cell_measurement_theta_min 4.37
_cell_volume 1736.4(2)
_computing_cell_refinement APEX2
_computing_data_collection 'APEX2 (Bruker, 2007)'
_computing_data_reduction 'SAINT (Bruker, 2007)'
_computing_molecular_graphics 'PLATON (Spek, 2009)'
_computing_publication_material 'SHELXTL (Sheldrick, 2008)'
_computing_structure_refinement 'SHELXL-2013 (Sheldrick, 2013)'
_computing_structure_solution 'SHELXS-97 (Sheldrick, 2008)'
_diffrn_ambient_temperature 147(2)
_diffrn_measured_fraction_theta_full 0.953
_diffrn_measured_fraction_theta_max 0.981
_diffrn_measurement_device_type 'Bruker Kappa APEX-DUO CCD'
_diffrn_measurement_method '\f and \w scans'
_diffrn_radiation_type CuK\a
_diffrn_radiation_wavelength 1.54178
_diffrn_reflns_av_R_equivalents 0.0238
_diffrn_reflns_av_unetI/netI 0.0208
_diffrn_reflns_Laue_measured_fraction_full 0.953
_diffrn_reflns_Laue_measured_fraction_max 0.981
_diffrn_reflns_limit_h_max 9
_diffrn_reflns_limit_h_min -9
_diffrn_reflns_limit_k_max 16
_diffrn_reflns_limit_k_min -15
_diffrn_reflns_limit_l_max 14
_diffrn_reflns_limit_l_min -18
_diffrn_reflns_number 11884
_diffrn_reflns_point_group_measured_fraction_full 0.953
_diffrn_reflns_point_group_measured_fraction_max 0.981
_diffrn_reflns_theta_full 67.679
_diffrn_reflns_theta_max 66.519
_diffrn_reflns_theta_min 4.373
_diffrn_source 'Bruker ImuS'
_exptl_absorpt_coefficient_mu 1.258
_exptl_absorpt_correction_T_max 0.7528
_exptl_absorpt_correction_T_min 0.6983
_exptl_absorpt_correction_type multi-scan
_exptl_absorpt_process_details 'SADABS (Sheldrick, 1996)'
_exptl_crystal_colour blue
_exptl_crystal_density_diffrn 1.528
_exptl_crystal_description needle
_exptl_crystal_F_000 816
_exptl_crystal_size_max 0.220
_exptl_crystal_size_mid 0.040
_exptl_crystal_size_min 0.040
_refine_diff_density_max 0.191
_refine_diff_density_min -0.326
_refine_diff_density_rms 0.043
_refine_ls_extinction_method none
_refine_ls_goodness_of_fit_ref 1.034
_refine_ls_hydrogen_treatment constr
_refine_ls_matrix_type full
_refine_ls_number_parameters 268
_refine_ls_number_reflns 2992
_refine_ls_number_restraints 0
_refine_ls_restrained_S_all 1.034
_refine_ls_R_factor_all 0.0335
_refine_ls_R_factor_gt 0.0301
_refine_ls_shift/su_max 0.000
_refine_ls_shift/su_mean 0.000
_refine_ls_structure_factor_coef Fsqd
_refine_ls_weighting_details 'w=1/[\s^2^(Fo^2^)+(0.0400P)^2^+0.7593P] where P=(Fo^2^+2Fc^2^)/3'
_refine_ls_weighting_scheme calc
_refine_ls_wR_factor_gt 0.0767
_refine_ls_wR_factor_ref 0.0792
_reflns_Friedel_coverage 0.000
_reflns_number_gt 2721
_reflns_number_total 2992
_reflns_threshold_expression 'I > 2\s(I)'
_cod_data_source_file c5ta07173a2.cif
_cod_data_source_block d1429_a
_cod_original_sg_symbol_H-M 'P 21/c'
_cod_database_code 7236116
_shelx_space_group_comment
; 
The symmetry employed for this shelxl refinement is uniquely defined 
by the following loop, which should always be used as a source of 
symmetry information in preference to the above space-group names. 
They are only intended as comments. 
;
_shelx_estimated_absorpt_t_min 0.769
_shelx_estimated_absorpt_t_max 0.951
_shelxl_version_number 2013-4

loop_
_space_group_symop_operation_xyz
'x, y, z'
'-x, y+1/2, -z+1/2'
'-x, -y, -z'
'x, -y-1/2, z-1/2'

loop_
_atom_site_label
_atom_site_type_symbol
_atom_site_fract_x
_atom_site_fract_y
_atom_site_fract_z
_atom_site_U_iso_or_equiv
_atom_site_adp_type
_atom_site_occupancy
_atom_site_site_symmetry_order
_atom_site_calc_flag
_atom_site_refinement_flags_posn
_atom_site_refinement_flags_adp
_atom_site_refinement_flags_occupancy
Si1 Si 0.5000 0.5000 0.5000 0.01604(14) Uani 1 2 d S . P
F1 F 0.66635(13) 0.72637(7) 0.20686(6) 0.0392(3) Uani 1 1 d . . .
F2 F 0.32304(12) 0.46817(7) 0.10455(6) 0.0394(2) Uani 1 1 d . . .
O1 O 0.56568(11) 0.46969(7) 0.40064(6) 0.0195(2) Uani 1 1 d . . .
N1 N 0.31801(13) 0.41629(8) 0.46910(7) 0.0184(2) Uani 1 1 d . . .
N2 N 0.12281(13) 0.53383(9) 0.40241(8) 0.0214(3) Uani 1 1 d . . .
N3 N 0.37832(13) 0.61014(8) 0.45235(7) 0.0176(2) Uani 1 1 d . . .
N4 N 0.57007(13) 0.74250(8) 0.48538(7) 0.0202(3) Uani 1 1 d . . .
C1 C 0.16904(16) 0.44489(10) 0.42925(9) 0.0191(3) Uani 1 1 d . . .
C2 C 0.22103(16) 0.60952(10) 0.41359(9) 0.0193(3) Uani 1 1 d . . .
C3 C 0.17140(16) 0.70810(11) 0.38739(9) 0.0213(3) Uani 1 1 d . . .
C4 C 0.02791(18) 0.74538(12) 0.34491(10) 0.0265(3) Uani 1 1 d . . .
H4A H -0.0599 0.7035 0.3261 0.032 Uiso 1 1 calc R U .
C5 C 0.01841(19) 0.84592(12) 0.33120(10) 0.0309(4) Uani 1 1 d . . .
H5A H -0.0778 0.8735 0.3022 0.037 Uiso 1 1 calc R U .
C6 C 0.14758(19) 0.90791(12) 0.35916(10) 0.0299(3) Uani 1 1 d . . .
H6A H 0.1369 0.9767 0.3492 0.036 Uiso 1 1 calc R U .
C7 C 0.29018(18) 0.87104(11) 0.40101(10) 0.0258(3) Uani 1 1 d . . .
H7A H 0.3778 0.9130 0.4201 0.031 Uiso 1 1 calc R U .
C8 C 0.30020(17) 0.76952(11) 0.41415(9) 0.0211(3) Uani 1 1 d . . .
C9 C 0.42841(16) 0.70706(10) 0.45400(9) 0.0185(3) Uani 1 1 d . . .
C10 C 0.68718(16) 0.68432(10) 0.51982(9) 0.0186(3) Uani 1 1 d . . .
C11 C 0.84560(16) 0.72065(11) 0.55171(9) 0.0203(3) Uani 1 1 d . . .
C12 C 0.91100(18) 0.81491(11) 0.55463(10) 0.0258(3) Uani 1 1 d . . .
H12A H 0.8499 0.8704 0.5327 0.031 Uiso 1 1 calc R U .
C13 C 1.06922(19) 0.82379(12) 0.59107(11) 0.0304(4) Uani 1 1 d . . .
H13A H 1.1175 0.8870 0.5949 0.037 Uiso 1 1 calc R U .
C14 C 1.15982(18) 0.74186(12) 0.62240(10) 0.0299(4) Uani 1 1 d . . .
H14A H 1.2682 0.7508 0.6467 0.036 Uiso 1 1 calc R U .
C15 C 1.09529(17) 0.64829(11) 0.61884(10) 0.0255(3) Uani 1 1 d . . .
H15A H 1.1568 0.5926 0.6398 0.031 Uiso 1 1 calc R U .
C16 C 0.93555(16) 0.63971(11) 0.58293(9) 0.0208(3) Uani 1 1 d . . .
C17 C 0.53896(16) 0.51373(10) 0.32087(9) 0.0185(3) Uani 1 1 d . . .
C18 C 0.61717(17) 0.60096(11) 0.30482(9) 0.0227(3) Uani 1 1 d . . .
H18A H 0.6865 0.6323 0.3505 0.027 Uiso 1 1 calc R U .
C19 C 0.59119(18) 0.64028(11) 0.22125(10) 0.0251(3) Uani 1 1 d . . .
C20 C 0.49481(18) 0.59853(11) 0.15163(10) 0.0268(3) Uani 1 1 d . . .
H20A H 0.4809 0.6268 0.0941 0.032 Uiso 1 1 calc R U .
C21 C 0.41979(18) 0.51275(11) 0.17113(10) 0.0256(3) Uani 1 1 d . . .
C22 C 0.43817(16) 0.46873(11) 0.25300(9) 0.0223(3) Uani 1 1 d . . .
H22A H 0.3838 0.4095 0.2630 0.027 Uiso 1 1 calc R U .

loop_
_atom_site_aniso_label
_atom_site_aniso_U_11
_atom_site_aniso_U_22
_atom_site_aniso_U_33
_atom_site_aniso_U_23
_atom_site_aniso_U_13
_atom_site_aniso_U_12
Si1 0.0147(3) 0.0170(3) 0.0164(3) 0.00057(19) 0.00198(19) -0.00056(19)
F1 0.0593(6) 0.0274(5) 0.0334(5) 0.0055(4) 0.0156(5) -0.0116(4)
F2 0.0433(6) 0.0436(6) 0.0267(5) -0.0060(4) -0.0127(4) -0.0010(4)
O1 0.0203(5) 0.0214(5) 0.0173(5) 0.0021(4) 0.0037(4) 0.0023(4)
N1 0.0177(6) 0.0187(6) 0.0188(6) 0.0000(5) 0.0026(4) -0.0008(5)
N2 0.0185(6) 0.0224(6) 0.0232(6) 0.0011(5) 0.0023(5) -0.0002(5)
N3 0.0168(6) 0.0184(6) 0.0176(6) 0.0007(4) 0.0027(4) -0.0006(4)
N4 0.0206(6) 0.0193(6) 0.0208(6) -0.0006(5) 0.0031(5) -0.0004(5)
C1 0.0158(6) 0.0228(7) 0.0187(7) -0.0010(5) 0.0029(5) -0.0003(5)
C2 0.0174(7) 0.0233(7) 0.0173(7) 0.0006(5) 0.0028(5) 0.0009(6)
C3 0.0212(7) 0.0231(7) 0.0201(7) 0.0017(6) 0.0043(5) 0.0017(6)
C4 0.0215(7) 0.0298(8) 0.0275(8) 0.0039(6) 0.0013(6) 0.0026(6)
C5 0.0285(8) 0.0337(9) 0.0301(8) 0.0075(7) 0.0024(6) 0.0105(7)
C6 0.0355(9) 0.0237(8) 0.0312(8) 0.0061(6) 0.0068(7) 0.0077(7)
C7 0.0304(8) 0.0212(8) 0.0265(8) 0.0028(6) 0.0063(6) 0.0009(6)
C8 0.0228(7) 0.0226(7) 0.0186(7) 0.0025(5) 0.0051(6) 0.0026(6)
C9 0.0213(7) 0.0180(7) 0.0168(6) 0.0001(5) 0.0044(5) -0.0001(5)
C10 0.0205(7) 0.0191(7) 0.0167(6) -0.0021(5) 0.0041(5) -0.0018(5)
C11 0.0190(7) 0.0235(7) 0.0189(7) -0.0032(5) 0.0045(5) -0.0028(6)
C12 0.0275(8) 0.0222(8) 0.0280(8) -0.0020(6) 0.0045(6) -0.0040(6)
C13 0.0288(8) 0.0286(8) 0.0340(8) -0.0048(7) 0.0045(6) -0.0116(7)
C14 0.0204(7) 0.0365(9) 0.0323(8) -0.0038(7) 0.0020(6) -0.0086(6)
C15 0.0190(7) 0.0306(8) 0.0269(7) -0.0015(6) 0.0031(6) -0.0024(6)
C16 0.0194(7) 0.0238(7) 0.0197(7) -0.0024(5) 0.0050(5) -0.0019(6)
C17 0.0163(6) 0.0217(7) 0.0182(7) 0.0001(5) 0.0049(5) 0.0038(5)
C18 0.0242(7) 0.0243(7) 0.0202(7) -0.0025(6) 0.0055(6) -0.0030(6)
C19 0.0314(8) 0.0194(7) 0.0266(8) 0.0018(6) 0.0115(6) 0.0005(6)
C20 0.0337(8) 0.0268(8) 0.0201(7) 0.0037(6) 0.0046(6) 0.0102(7)
C21 0.0248(7) 0.0288(8) 0.0215(7) -0.0053(6) -0.0034(6) 0.0061(6)
C22 0.0210(7) 0.0209(7) 0.0251(7) -0.0007(6) 0.0024(6) 0.0006(6)

loop_
_atom_type_symbol
_atom_type_description
_atom_type_scat_dispersion_real
_atom_type_scat_dispersion_imag
_atom_type_scat_source
C C 0.0181 0.0091 'International Tables Vol C Tables 4.2.6.8 and 6.1.1.4'
H H 0.0000 0.0000 'International Tables Vol C Tables 4.2.6.8 and 6.1.1.4'
N N 0.0311 0.0180 'International Tables Vol C Tables 4.2.6.8 and 6.1.1.4'
O O 0.0492 0.0322 'International Tables Vol C Tables 4.2.6.8 and 6.1.1.4'
F F 0.0727 0.0534 'International Tables Vol C Tables 4.2.6.8 and 6.1.1.4'
Si Si 0.2541 0.3302 'International Tables Vol C Tables 4.2.6.8 and 6.1.1.4'

loop_
_geom_angle_atom_site_label_1
_geom_angle_atom_site_label_2
_geom_angle_atom_site_label_3
_geom_angle
_geom_angle_site_symmetry_1
_geom_angle_site_symmetry_3
O1 Si1 O1 180.0 3_666 .
O1 Si1 N3 94.14(4) 3_666 3_666
O1 Si1 N3 85.86(4) . 3_666
O1 Si1 N3 85.86(4) 3_666 .
O1 Si1 N3 94.14(4) . .
N3 Si1 N3 180.0 3_666 .
O1 Si1 N1 88.94(4) 3_666 3_666
O1 Si1 N1 91.06(4) . 3_666
N3 Si1 N1 89.86(5) 3_666 3_666
N3 Si1 N1 90.14(5) . 3_666
O1 Si1 N1 91.06(4) 3_666 .
O1 Si1 N1 88.94(4) . .
N3 Si1 N1 90.14(5) 3_666 .
N3 Si1 N1 89.86(5) . .
N1 Si1 N1 180.0 3_666 .
C17 O1 Si1 130.46(8) . .
C10 N1 C1 106.96(11) 3_666 .
C10 N1 Si1 126.48(9) 3_666 .
C1 N1 Si1 126.54(9) . .
C2 N2 C1 121.29(12) . .
C2 N3 C9 106.76(11) . .
C2 N3 Si1 126.79(9) . .
C9 N3 Si1 126.38(9) . .
C9 N4 C10 121.45(12) . .
N2 C1 N1 127.65(12) . .
N2 C1 C16 122.52(13) . 3_666
N1 C1 C16 109.80(12) . 3_666
N2 C2 N3 127.84(13) . .
N2 C2 C3 122.21(12) . .
N3 C2 C3 109.92(12) . .
C8 C3 C4 121.20(14) . .
C8 C3 C2 106.77(12) . .
C4 C3 C2 132.02(14) . .
C5 C4 C3 117.35(15) . .
C5 C4 H4A 121.3 . .
C3 C4 H4A 121.3 . .
C4 C5 C6 121.41(15) . .
C4 C5 H5A 119.3 . .
C6 C5 H5A 119.3 . .
C7 C6 C5 121.32(14) . .
C7 C6 H6A 119.3 . .
C5 C6 H6A 119.3 . .
C6 C7 C8 117.26(15) . .
C6 C7 H7A 121.4 . .
C8 C7 H7A 121.4 . .
C3 C8 C7 121.44(14) . .
C3 C8 C9 106.56(12) . .
C7 C8 C9 132.00(14) . .
N4 C9 N3 127.94(13) . .
N4 C9 C8 122.11(13) . .
N3 C9 C8 109.95(12) . .
N4 C10 N1 127.47(12) . 3_666
N4 C10 C11 122.69(13) . .
N1 C10 C11 109.84(12) 3_666 .
C16 C11 C12 121.46(13) . .
C16 C11 C10 106.59(12) . .
C12 C11 C10 131.96(14) . .
C13 C12 C11 116.80(14) . .
C13 C12 H12A 121.6 . .
C11 C12 H12A 121.6 . .
C12 C13 C14 121.59(14) . .
C12 C13 H13A 119.2 . .
C14 C13 H13A 119.2 . .
C15 C14 C13 121.59(14) . .
C15 C14 H14A 119.2 . .
C13 C14 H14A 119.2 . .
C14 C15 C16 116.69(14) . .
C14 C15 H15A 121.7 . .
C16 C15 H15A 121.7 . .
C11 C16 C15 121.87(13) . .
C11 C16 C1 106.79(12) . 3_666
C15 C16 C1 131.34(14) . 3_666
O1 C17 C22 119.28(13) . .
O1 C17 C18 120.56(12) . .
C22 C17 C18 120.08(13) . .
C19 C18 C17 118.15(13) . .
C19 C18 H18A 120.9 . .
C17 C18 H18A 120.9 . .
F1 C19 C18 117.53(13) . .
F1 C19 C20 118.20(13) . .
C18 C19 C20 124.26(14) . .
C19 C20 C21 115.24(13) . .
C19 C20 H20A 122.4 . .
C21 C20 H20A 122.4 . .
F2 C21 C22 117.98(14) . .
F2 C21 C20 117.72(13) . .
C22 C21 C20 124.29(14) . .
C21 C22 C17 117.95(14) . .
C21 C22 H22A 121.0 . .
C17 C22 H22A 121.0 . .

loop_
_geom_bond_atom_site_label_1
_geom_bond_atom_site_label_2
_geom_bond_distance
_geom_bond_site_symmetry_2
Si1 O1 1.7287(9) 3_666
Si1 O1 1.7287(9) .
Si1 N3 1.9066(11) 3_666
Si1 N3 1.9066(11) .
Si1 N1 1.9220(11) 3_666
Si1 N1 1.9221(11) .
F1 C19 1.3634(17) .
F2 C21 1.3602(17) .
O1 C17 1.3477(16) .
N1 C10 1.3803(18) 3_666
N1 C1 1.3806(18) .
N2 C2 1.3194(18) .
N2 C1 1.3198(19) .
N3 C2 1.3824(18) .
N3 C9 1.3839(18) .
N4 C9 1.3210(18) .
N4 C10 1.3213(18) .
C1 C16 1.4481(19) 3_666
C2 C3 1.446(2) .
C3 C8 1.390(2) .
C3 C4 1.394(2) .
C4 C5 1.384(2) .
C4 H4A 0.9500 .
C5 C6 1.401(2) .
C5 H5A 0.9500 .
C6 C7 1.382(2) .
C6 H6A 0.9500 .
C7 C8 1.396(2) .
C7 H7A 0.9500 .
C8 C9 1.447(2) .
C10 N1 1.3803(18) 3_666
C10 C11 1.4501(19) .
C11 C16 1.386(2) .
C11 C12 1.395(2) .
C12 C13 1.385(2) .
C12 H12A 0.9500 .
C13 C14 1.400(2) .
C13 H13A 0.9500 .
C14 C15 1.383(2) .
C14 H14A 0.9500 .
C15 C16 1.394(2) .
C15 H15A 0.9500 .
C16 C1 1.4481(19) 3_666
C17 C22 1.393(2) .
C17 C18 1.395(2) .
C18 C19 1.372(2) .
C18 H18A 0.9500 .
C19 C20 1.374(2) .
C20 C21 1.379(2) .
C20 H20A 0.9500 .
C21 C22 1.374(2) .
C22 H22A 0.9500 .
